data_1521935
loop_
_publ_author_name
'Skakle, J.M.S.'
'West, A.R.'

_publ_section_title
;
 Crystal structure - Tc correlations in La Ba1.5 Ca0.5 Cu3 Od
;
_journal_name_full 'Physica C (Amsterdam)'
_journal_page_first 12
_journal_page_last 28
_journal_volume 321
_journal_year 1999
_chemical_formula_sum 'Ba1.5 Ca0.5 Cu3 La O7.02'
_chemical_name_systematic '(La0.5 Ba1.5) (La0.5 Ca0.5) Cu3 O7.02'
_space_group_IT_number 123
_symmetry_space_group_name_Hall '-P 4 2'
_symmetry_space_group_name_H-M 'P 4/m m m'
_cell_angle_alpha 90
_cell_angle_beta 90
_cell_angle_gamma 90
_cell_formula_units_Z 1
_cell_length_a 3.88481
_cell_length_b 3.88481
_cell_length_c 11.7336
_cell_volume 177.081
_citation_journal_id_ASTM PHYCE6
_cod_data_source_file Skakle_PHYCE6_1999_635.cif
_cod_data_source_block Ba1.5Ca0.5Cu3La1O7.02
_cod_original_cell_volume 177.0805
_cod_original_formula_sum 'Ba1.5 Ca0.5 Cu3 La1 O7.02'
_cod_database_code 1521935

loop_
_symmetry_equiv_pos_as_xyz
x,y,z
-y,x,z
-x,-y,z
y,-x,z
x,-y,-z
y,x,-z
-x,y,-z
-y,-x,-z
-x,-y,-z
y,-x,-z
x,y,-z
-y,x,-z
-x,y,z
-y,-x,z
x,-y,z
y,x,z

loop_
_atom_site_label
_atom_site_type_symbol
_atom_site_fract_x
_atom_site_fract_y
_atom_site_fract_z
_atom_site_occupancy
_atom_site_U_iso_or_equiv
Ca1 Ca+2 0.5 0.5 0.5 0.5 0.0
O2 O-2 0.5 0 0.3654 1 0.0
O1 O-2 0.5 0 0 0.51 0.0
Cu2 Cu+2 0 0 0.3514 1 0.0
O3 O-2 0 0 0.1548 1 0.0
Cu1 Cu+2 0 0 0 1 0.0
La2 La+3 0.5 0.5 0.1895 0.25 0.0
Ba1 Ba+2 0.5 0.5 0.1895 0.75 0.0
La1 La+3 0.5 0.5 0.5 0.5 0.0
